data_7032644
loop_
_publ_author_name
'Zhang, Miao Miao'
'Gong, Yun'
'Zhang, Pan'
'Shi, Hui Fang'
'Lin, Jian Hua'

_publ_section_title
;
 An acid-stable Zn(ii) complex: electrodeposition in sulfuric acid and the
 effect on the zinc-lead dioxide battery.
;
_journal_issue 45
_journal_name_full 'Dalton transactions (Cambridge, England : 2003)'
_journal_page_first 17129
_journal_page_last 17135
_journal_paper_doi 10.1039/c4dt02338b
_journal_volume 43
_journal_year 2014
_chemical_formula_sum 'C20 H14 N12 O Zn2'
_chemical_formula_weight 569.17
_chemical_name_systematic
; 
 ? 
;
_space_group_IT_number 14
_symmetry_cell_setting monoclinic
_symmetry_space_group_name_Hall '-P 2ybc'
_symmetry_space_group_name_H-M 'P 1 21/c 1'
_atom_sites_solution_hydrogens geom
_atom_sites_solution_primary direct
_atom_sites_solution_secondary difmap
_audit_creation_method SHELXL-97
_cell_angle_alpha 90.00
_cell_angle_beta 93.144(3)
_cell_angle_gamma 90.00
_cell_formula_units_Z 2
_cell_length_a 7.2259(2)
_cell_length_b 18.6983(6)
_cell_length_c 15.1420(6)
_cell_measurement_reflns_used 8036
_cell_measurement_temperature 293(2)
_cell_measurement_theta_max 28.4850
_cell_measurement_theta_min 3.3580
_cell_volume 2042.79(12)
_computing_cell_refinement 'CrysAlisPro, Oxford Diffraction Ltd.'
_computing_data_collection 'CrysAlisPro, Oxford Diffraction Ltd.'
_computing_data_reduction 'CrysAlisPro, Oxford Diffraction Ltd.'
_computing_molecular_graphics 'SHELXTL (Sheldrick, 1997)'
_computing_publication_material 'SHELXTL (Sheldrick, 1997)'
_computing_structure_refinement 'SHELXL97 (Sheldrick, 2008)'
_computing_structure_solution 'SHELXS97 (Sheldrick, 2008)'
_diffrn_ambient_temperature 293(2)
_diffrn_measured_fraction_theta_full 0.998
_diffrn_measured_fraction_theta_max 0.998
_diffrn_measurement_device_type 'SuperNova, Single source at offset, Eos'
_diffrn_measurement_method '\w scans'
_diffrn_radiation_monochromator graphite
_diffrn_radiation_source 'SuperNova (Mo) X-ray Source'
_diffrn_radiation_type MoK\a
_diffrn_radiation_wavelength 0.71073
_diffrn_reflns_av_R_equivalents 0.0351
_diffrn_reflns_av_unetI/netI 0.0302
_diffrn_reflns_limit_h_max 8
_diffrn_reflns_limit_h_min -8
_diffrn_reflns_limit_k_max 22
_diffrn_reflns_limit_k_min -22
_diffrn_reflns_limit_l_max 17
_diffrn_reflns_limit_l_min -17
_diffrn_reflns_number 15368
_diffrn_reflns_theta_full 25.02
_diffrn_reflns_theta_max 25.02
_diffrn_reflns_theta_min 3.03
_exptl_absorpt_coefficient_mu 1.197
_exptl_absorpt_correction_T_max 1.00000
_exptl_absorpt_correction_T_min 0.82049
_exptl_absorpt_correction_type multi-scan
_exptl_absorpt_process_details
;
CrysAlisPro, Agilent Technologies,
Version 1.171.36.28 (release 01-02-2013 CrysAlis171 .NET)
(compiled Feb  1 2013,16:14:44)
Empirical absorption correction using spherical harmonics,
 implemented in SCALE3 ABSPACK scaling algorithm.
;
_exptl_crystal_colour colorless
_exptl_crystal_density_diffrn 0.925
_exptl_crystal_density_method 'not measured'
_exptl_crystal_description block
_exptl_crystal_F_000 572
_exptl_crystal_size_max 0.32
_exptl_crystal_size_mid 0.28
_exptl_crystal_size_min 0.20
_platon_squeeze_details
;
;
_refine_diff_density_max 0.695
_refine_diff_density_min -0.303
_refine_diff_density_rms 0.090
_refine_ls_extinction_method none
_refine_ls_goodness_of_fit_ref 1.091
_refine_ls_hydrogen_treatment none
_refine_ls_matrix_type full
_refine_ls_number_parameters 172
_refine_ls_number_reflns 3605
_refine_ls_number_restraints 0
_refine_ls_restrained_S_all 1.091
_refine_ls_R_factor_all 0.0465
_refine_ls_R_factor_gt 0.0419
_refine_ls_shift/su_max 0.001
_refine_ls_shift/su_mean 0.000
_refine_ls_structure_factor_coef Fsqd
_refine_ls_weighting_details 'calc w=1/[\s^2^(Fo^2^)+(0.0957P)^2^+0.9486P] where P=(Fo^2^+2Fc^2^)/3'
_refine_ls_weighting_scheme calc
_refine_ls_wR_factor_gt 0.1444
_refine_ls_wR_factor_ref 0.1479
_reflns_number_gt 3182
_reflns_number_total 3605
_reflns_threshold_expression >2sigma(I)
_cod_data_source_file c4dt02338b2.cif
_cod_data_source_block z03-2
_cod_depositor_comments
;
The following automatic conversions were performed:

'_symmetry_cell_setting' value 'Monoclinic' changed to 'monoclinic'
according to
/usr/data/users/saulius/crontab/automatic-downloads/rss-feeds/RSC/lib/dictionaries/cif_core.dic
dictionary named 'cif_core.dic' version 2.4.2 from 2011-04-26.

Automatic conversion script
Id: cif_fix_values 2827 2014-09-09 07:05:25Z andrius 

 Adding full bibliography for 7032643--7032644.cif.
;
_cod_original_cell_volume 2042.80(13)
_cod_original_sg_symbol_H-M P21/c
_cod_database_code 7032644

loop_
_symmetry_equiv_pos_as_xyz
'x, y, z'
'-x, y+1/2, -z+1/2'
'-x, -y, -z'
'x, -y-1/2, z-1/2'

loop_
_atom_site_label
_atom_site_type_symbol
_atom_site_fract_x
_atom_site_fract_y
_atom_site_fract_z
_atom_site_U_iso_or_equiv
_atom_site_adp_type
_atom_site_occupancy
_atom_site_symmetry_multiplicity
_atom_site_calc_flag
_atom_site_refinement_flags
Zn1 Zn 0.36247(4) 0.579672(17) 0.48077(2) 0.02738(18) Uani 1 1 d .
N6 N -0.3725(3) 0.92961(13) 0.9558(2) 0.0312(6) Uani 1 1 d .
N5 N -0.2803(3) 0.99328(14) 0.95656(17) 0.0293(6) Uani 1 1 d .
N1 N 0.3204(4) 0.66093(15) 0.5675(2) 0.0387(7) Uani 1 1 d .
C8 C -0.1081(4) 0.91325(17) 0.8897(2) 0.0324(7) Uani 1 1 d .
C10 C -0.1221(4) 0.98346(18) 0.9171(2) 0.0329(7) Uani 1 1 d .
H10 H -0.0338 1.0187 0.9091 0.039 Uiso 1 1 calc R
N3 N 0.2232(3) 0.88536(15) 0.87211(18) 0.0351(6) Uani 1 1 d .
N2 N 0.3226(3) 0.84339(16) 0.8182(2) 0.0406(7) Uani 1 1 d .
N4 N 0.0186(4) 0.83319(16) 0.7782(2) 0.0453(8) Uani 1 1 d .
C3 C 0.2400(4) 0.7617(2) 0.6953(3) 0.0435(9) Uani 1 1 d .
C7 C 0.0439(4) 0.87808(17) 0.8459(2) 0.0343(7) Uani 1 1 d .
C5 C 0.1521(5) 0.6890(3) 0.5719(3) 0.0659(13) Uani 1 1 d .
H5 H 0.0597 0.6744 0.5305 0.079 Uiso 1 1 calc R
C9 C -0.2702(4) 0.88220(18) 0.9150(2) 0.0395(8) Uani 1 1 d .
H9 H -0.3031 0.8347 0.9050 0.047 Uiso 1 1 calc R
C6 C 0.1963(4) 0.81378(19) 0.7640(2) 0.0410(8) Uani 1 1 d .
C4 C 0.1076(5) 0.7385(3) 0.6346(3) 0.0679(14) Uani 1 1 d .
H4 H -0.0126 0.7561 0.6354 0.081 Uiso 1 1 calc R
C1 C 0.4496(5) 0.6842(3) 0.6265(3) 0.0655(13) Uani 1 1 d .
H1 H 0.5689 0.6658 0.6246 0.079 Uiso 1 1 calc R
C2 C 0.4154(5) 0.7340(3) 0.6900(3) 0.0706(15) Uani 1 1 d .
H2 H 0.5107 0.7490 0.7294 0.085 Uiso 1 1 calc R
O1 O 0.8157(15) 0.7996(5) 0.3233(8) 0.067(4) Uani 0.25 1 d PG
H1A H 0.8565 0.8417 0.3162 0.100 Uiso 0.25 1 d PG
H1B H 0.8449 0.7734 0.2802 0.100 Uiso 0.25 1 d PG
O2 O 0.827(2) 0.5791(6) 0.7088(8) 0.082(5) Uani 0.25 1 d PG
H2A H 0.7449 0.5690 0.7447 0.122 Uiso 0.25 1 d PG
H2B H 0.8419 0.6242 0.7070 0.122 Uiso 0.25 1 d PG

loop_
_atom_site_aniso_label
_atom_site_aniso_U_11
_atom_site_aniso_U_22
_atom_site_aniso_U_33
_atom_site_aniso_U_23
_atom_site_aniso_U_13
_atom_site_aniso_U_12
Zn1 0.0221(2) 0.0253(3) 0.0357(3) 0.00216(13) 0.01072(16) 0.00179(11)
N6 0.0233(13) 0.0282(13) 0.0430(16) -0.0067(11) 0.0118(12) -0.0020(10)
N5 0.0236(12) 0.0300(13) 0.0352(14) -0.0053(11) 0.0104(10) -0.0014(10)
N1 0.0355(15) 0.0361(15) 0.0455(16) -0.0116(13) 0.0102(12) 0.0050(12)
C8 0.0220(15) 0.0395(18) 0.0363(18) -0.0093(14) 0.0065(13) 0.0021(12)
C10 0.0226(14) 0.0351(17) 0.0420(18) -0.0067(14) 0.0103(13) -0.0044(12)
N3 0.0261(13) 0.0406(16) 0.0394(15) -0.0113(12) 0.0098(11) 0.0016(11)
N2 0.0254(13) 0.0494(17) 0.0476(17) -0.0167(14) 0.0082(12) 0.0058(12)
N4 0.0252(14) 0.0540(18) 0.0575(18) -0.0271(15) 0.0077(12) 0.0030(12)
C3 0.0305(17) 0.048(2) 0.053(2) -0.0191(17) 0.0110(15) 0.0027(14)
C7 0.0233(15) 0.0378(17) 0.0428(18) -0.0080(15) 0.0113(13) 0.0010(13)
C5 0.037(2) 0.081(3) 0.078(3) -0.043(3) -0.0071(19) 0.018(2)
C9 0.0286(16) 0.0310(17) 0.060(2) -0.0148(16) 0.0115(15) -0.0028(13)
C6 0.0287(16) 0.047(2) 0.048(2) -0.0182(17) 0.0096(14) 0.0048(14)
C4 0.0344(19) 0.087(3) 0.082(3) -0.047(3) -0.003(2) 0.022(2)
C1 0.0355(19) 0.086(3) 0.075(3) -0.043(3) -0.0021(19) 0.024(2)
C2 0.038(2) 0.094(3) 0.078(3) -0.052(3) -0.008(2) 0.018(2)
O1 0.057(7) 0.036(6) 0.111(10) 0.008(6) 0.047(7) 0.012(5)
O2 0.088(10) 0.075(10) 0.085(11) -0.018(7) 0.031(9) 0.037(7)

loop_
_atom_type_symbol
_atom_type_description
_atom_type_scat_dispersion_real
_atom_type_scat_dispersion_imag
_atom_type_scat_source
C C 0.0033 0.0016 'International Tables Vol C Tables 4.2.6.8 and 6.1.1.4'
H H 0.0000 0.0000 'International Tables Vol C Tables 4.2.6.8 and 6.1.1.4'
N N 0.0061 0.0033 'International Tables Vol C Tables 4.2.6.8 and 6.1.1.4'
O O 0.0106 0.0060 'International Tables Vol C Tables 4.2.6.8 and 6.1.1.4'
Zn Zn 0.2839 1.4301 'International Tables Vol C Tables 4.2.6.8 and 6.1.1.4'

loop_
_geom_angle_atom_site_label_1
_geom_angle_atom_site_label_2
_geom_angle_atom_site_label_3
_geom_angle
_geom_angle_site_symmetry_1
_geom_angle_site_symmetry_3
N6 Zn1 N5 109.78(10) 4_675 2_546
N6 Zn1 N3 108.74(11) 4_675 4_575
N5 Zn1 N3 120.82(11) 2_546 4_575
N6 Zn1 N1 111.59(11) 4_675 .
N5 Zn1 N1 103.86(12) 2_546 .
N3 Zn1 N1 101.58(12) 4_575 .
C9 N6 N5 107.6(2) . .
C9 N6 Zn1 126.8(2) . 4_476
N5 N6 Zn1 123.50(18) . 4_476
C10 N5 N6 107.9(2) . .
C10 N5 Zn1 127.9(2) . 2_556
N6 N5 Zn1 123.84(18) . 2_556
C5 N1 C1 116.6(3) . .
C5 N1 Zn1 119.7(3) . .
C1 N1 Zn1 123.5(2) . .
C9 C8 C10 103.9(3) . .
C9 C8 C7 127.1(3) . .
C10 C8 C7 129.0(3) . .
N5 C10 C8 110.1(3) . .
N5 C10 H10 124.9 . .
C8 C10 H10 124.9 . .
C7 N3 N2 107.2(3) . .
C7 N3 Zn1 135.6(2) . 4_576
N2 N3 Zn1 115.11(19) . 4_576
C6 N2 N3 104.2(2) . .
C7 N4 C6 101.5(3) . .
C4 C3 C2 117.1(3) . .
C4 C3 C6 121.2(3) . .
C2 C3 C6 121.7(3) . .
N4 C7 N3 112.4(3) . .
N4 C7 C8 123.8(3) . .
N3 C7 C8 123.7(3) . .
N1 C5 C4 123.3(4) . .
N1 C5 H5 118.4 . .
C4 C5 H5 118.4 . .
N6 C9 C8 110.5(3) . .
N6 C9 H9 124.7 . .
C8 C9 H9 124.7 . .
N2 C6 N4 114.7(3) . .
N2 C6 C3 123.4(3) . .
N4 C6 C3 121.9(3) . .
C3 C4 C5 119.9(3) . .
C3 C4 H4 120.0 . .
C5 C4 H4 120.0 . .
N1 C1 C2 123.1(3) . .
N1 C1 H1 118.4 . .
C2 C1 H1 118.4 . .
C1 C2 C3 120.0(4) . .
C1 C2 H2 120.0 . .
C3 C2 H2 120.0 . .
H1A O1 H1B 109.4 . .
H2A O2 H2B 109.5 . .

loop_
_geom_bond_atom_site_label_1
_geom_bond_atom_site_label_2
_geom_bond_distance
_geom_bond_site_symmetry_2
Zn1 N6 1.980(3) 4_675
Zn1 N5 1.981(2) 2_546
Zn1 N3 1.991(3) 4_575
Zn1 N1 2.042(3) .
N6 C9 1.328(4) .
N6 N5 1.364(3) .
N6 Zn1 1.980(2) 4_476
N5 C10 1.332(4) .
N5 Zn1 1.981(2) 2_556
N1 C5 1.330(5) .
N1 C1 1.329(5) .
C8 C9 1.380(5) .
C8 C10 1.382(4) .
C8 C7 1.469(4) .
C10 H10 0.9300 .
N3 C7 1.341(4) .
N3 N2 1.365(4) .
N3 Zn1 1.991(3) 4_576
N2 C6 1.315(4) .
N4 C7 1.330(4) .
N4 C6 1.362(4) .
C3 C4 1.361(5) .
C3 C2 1.376(5) .
C3 C6 1.472(5) .
C5 C4 1.377(6) .
C5 H5 0.9300 .
C9 H9 0.9300 .
C4 H4 0.9300 .
C1 C2 1.371(5) .
C1 H1 0.9300 .
C2 H2 0.9300 .
O1 H1A 0.8497 .
O1 H1B 0.8501 .
O2 H2A 0.8501 .
O2 H2B 0.8499 .

loop_
_platon_squeeze_void_nr
_platon_squeeze_void_average_x
_platon_squeeze_void_average_y
_platon_squeeze_void_average_z
_platon_squeeze_void_volume
_platon_squeeze_void_count_electrons
_platon_squeeze_void_content
1 -0.067 0.500 0.000 463 56 ' '
2 0.004 0.000 0.500 463 57 ' '
